data_7050479
loop_
_publ_author_name
'Bian, Yongzhong'
'Wang, Daqi'
'Wang, Rongming'
'Weng, Linhong'
'Dou, Jianmin'
'Zhao, Dongyuan'
'Ng, Dennis K. P.'
'Jiang, Jianzhuang'

_publ_section_title
;
 Structural studies of the whole series of lanthanide double-decker
 compounds with mixed 2,3-naphthalocyaninato and octaethylporphyrinato
 ligands
;
_journal_issue 5
_journal_name_full 'New Journal of Chemistry'
_journal_page_first 844
_journal_paper_doi 10.1039/b209882m
_journal_volume 27
_journal_year 2003
_chemical_formula_sum 'C84 H68 N12 Yb'
_chemical_formula_weight 1418.54
_chemical_name_systematic
; 
? 
;
_space_group_IT_number 62
_symmetry_cell_setting orthorhombic
_symmetry_space_group_name_Hall '-P 2ac 2n'
_symmetry_space_group_name_H-M 'P n m a'
_atom_sites_solution_hydrogens geom
_atom_sites_solution_primary direct
_atom_sites_solution_secondary difmap
_audit_creation_method SHELXL-97
_cell_angle_alpha 90.00
_cell_angle_beta 90.00
_cell_angle_gamma 90.00
_cell_formula_units_Z 4
_cell_length_a 28.739(6)
_cell_length_b 26.832(5)
_cell_length_c 10.866(2)
_cell_measurement_reflns_used 1986
_cell_measurement_temperature 293(2)
_cell_measurement_theta_max 15.446
_cell_measurement_theta_min 2.35
_cell_volume 8379(3)
_computing_cell_refinement 'Bruker SMART'
_computing_data_collection 'Bruker SMART'
_computing_data_reduction 'Bruker SHELXTL'
_computing_molecular_graphics 'Bruker SHELXTL'
_computing_publication_material 'Bruker SHELXTL'
_computing_structure_refinement 'SHELXL-97 (Sheldrick, 1997)'
_computing_structure_solution 'SHELXS-97 (Sheldrick, 1990)'
_diffrn_ambient_temperature 293(2)
_diffrn_measured_fraction_theta_full 0.868
_diffrn_measured_fraction_theta_max 0.868
_diffrn_measurement_device_type 'CCD area detector'
_diffrn_measurement_method 'phi and omega scans'
_diffrn_radiation_monochromator graphite
_diffrn_radiation_source 'fine-focus sealed tube'
_diffrn_radiation_type MoK\a
_diffrn_radiation_wavelength 0.71073
_diffrn_reflns_av_R_equivalents 0.2362
_diffrn_reflns_av_sigmaI/netI 0.2538
_diffrn_reflns_limit_h_max 31
_diffrn_reflns_limit_h_min -32
_diffrn_reflns_limit_k_max 26
_diffrn_reflns_limit_k_min -29
_diffrn_reflns_limit_l_max 11
_diffrn_reflns_limit_l_min -12
_diffrn_reflns_number 31602
_diffrn_reflns_theta_full 23.40
_diffrn_reflns_theta_max 23.40
_diffrn_reflns_theta_min 2.02
_exptl_absorpt_coefficient_mu 1.162
_exptl_absorpt_correction_T_max 0.9442
_exptl_absorpt_correction_T_min 0.6865
_exptl_absorpt_correction_type multi-scan
_exptl_absorpt_process_details SADABS
_exptl_crystal_density_diffrn 1.125
_exptl_crystal_density_method 'not measured'
_exptl_crystal_F_000 2904
_exptl_crystal_size_max 0.35
_exptl_crystal_size_mid 0.22
_exptl_crystal_size_min 0.05
_refine_diff_density_max 0.981
_refine_diff_density_min -0.345
_refine_diff_density_rms 0.053
_refine_ls_extinction_method none
_refine_ls_goodness_of_fit_ref 0.644
_refine_ls_hydrogen_treatment mixed
_refine_ls_matrix_type full
_refine_ls_number_parameters 445
_refine_ls_number_reflns 5449
_refine_ls_number_restraints 0
_refine_ls_restrained_S_all 0.644
_refine_ls_R_factor_all 0.1665
_refine_ls_R_factor_gt 0.0422
_refine_ls_shift/su_max 0.000
_refine_ls_shift/su_mean 0.000
_refine_ls_structure_factor_coef Fsqd
_refine_ls_weighting_details 'calc w=1/[\s^2^(Fo^2^)+(0.0000P)^2^+0.0000P] where P=(Fo^2^+2Fc^2^)/3'
_refine_ls_weighting_scheme calc
_refine_ls_wR_factor_gt 0.0440
_refine_ls_wR_factor_ref 0.0715
_reflns_number_gt 2012
_reflns_number_total 5449
_reflns_threshold_expression >2sigma(I)
_cod_data_source_file b209882m.txt
_cod_data_source_block 020605a
_cod_depositor_comments
;
The following automatic conversions were performed:
'_symmetry_cell_setting' value 'Orthorhombic' changed to 'orthorhombic'
according to '/home/saulius/struct/CIF-dictionaries/cif_core.dic'
dictionary named 'cif_core.dic' version 2.4.1 from
2010-06-29.

'_exptl_absorpt_correction_type' value 'MULTI-SCAN' changed
to 'multi-scan' according to
'/home/saulius/struct/CIF-dictionaries/cif_core.dic' dictionary named
'cif_core.dic' version 2.4.1 from 2010-06-29.

Automatic conversion script
Id: cif_fix_enum 1527 2010-12-29 10:47:43Z saulius 
;
_cod_original_sg_symbol_H-M Pnma
_cod_database_code 7050479

loop_
_symmetry_equiv_pos_as_xyz
'x, y, z'
'-x+1/2, -y, z+1/2'
'-x, y+1/2, -z'
'x+1/2, -y+1/2, -z+1/2'
'-x, -y, -z'
'x-1/2, y, -z-1/2'
'x, -y-1/2, z'
'-x-1/2, y-1/2, z-1/2'

loop_
_atom_site_label
_atom_site_type_symbol
_atom_site_fract_x
_atom_site_fract_y
_atom_site_fract_z
_atom_site_U_iso_or_equiv
_atom_site_adp_type
_atom_site_occupancy
_atom_site_symmetry_multiplicity
_atom_site_calc_flag
_atom_site_refinement_flags
_atom_site_disorder_assembly
_atom_site_disorder_group
Yb1 Yb 0.030603(16) 0.2500 0.80222(5) 0.05096(17) Uani 1 2 d S . .
N1 N 0.0248(2) 0.2500 0.5828(5) 0.0195(16) Uani 1 2 d S . .
N2 N 0.0194(2) 0.1622(2) 0.5342(5) 0.0573(18) Uani 1 1 d . . .
N3 N 0.0681(2) 0.1769(2) 0.7129(6) 0.0562(16) Uani 1 1 d . . .
N4 N 0.1297(2) 0.1608(3) 0.8612(5) 0.0622(18) Uani 1 1 d . . .
N5 N 0.1146(3) 0.2500 0.8456(6) 0.048(2) Uani 1 2 d S . .
N6 N 0.0322(2) 0.1963(2) 0.9775(5) 0.0479(14) Uani 1 1 d . . .
N7 N -0.0345(2) 0.19642(19) 0.7776(5) 0.0509(14) Uani 1 1 d . . .
C1 C 0.0086(2) 0.2103(3) 0.5138(7) 0.047(2) Uani 1 1 d . . .
C2 C -0.0163(2) 0.2237(2) 0.4013(8) 0.053(2) Uani 1 1 d . . .
C3 C -0.0331(2) 0.1959(2) 0.3077(7) 0.0597(18) Uani 1 1 d . . .
C4 C -0.0547(2) 0.22519(19) 0.2052(7) 0.0460(18) Uani 1 1 d . . .
C5 C -0.0774(2) 0.1968(3) 0.1114(7) 0.059(2) Uani 1 1 d . . .
C6 C -0.0994(3) 0.2226(3) 0.0141(8) 0.078(3) Uani 1 1 d . . .
C7 C 0.0491(3) 0.1466(3) 0.6263(7) 0.056(2) Uani 1 1 d . . .
C8 C 0.0639(2) 0.0957(3) 0.6325(7) 0.0475(19) Uani 1 1 d . . .
C9 C 0.0543(3) 0.0542(3) 0.5669(7) 0.062(2) Uani 1 1 d . . .
C10 C 0.0760(3) 0.0100(3) 0.6046(7) 0.054(2) Uani 1 1 d . . .
C11 C 0.0654(3) -0.0360(3) 0.5408(8) 0.076(3) Uani 1 1 d . . .
C12 C 0.0854(3) -0.0800(3) 0.5878(10) 0.088(3) Uani 1 1 d . . .
C13 C 0.1170(3) -0.0816(3) 0.6863(10) 0.090(3) Uani 1 1 d . . .
C14 C 0.1262(3) -0.0381(4) 0.7506(8) 0.089(3) Uani 1 1 d . . .
C15 C 0.1059(3) 0.0084(3) 0.7066(10) 0.067(2) Uani 1 1 d . . .
C16 C 0.1174(3) 0.0526(3) 0.7760(8) 0.073(2) Uani 1 1 d . . .
C17 C 0.0941(3) 0.0966(3) 0.7369(7) 0.064(2) Uani 1 1 d . . .
C18 C 0.0988(3) 0.1472(3) 0.7806(7) 0.048(2) Uani 1 1 d . . .
C19 C 0.1372(2) 0.2099(3) 0.8856(6) 0.055(2) Uani 1 1 d . . .
C20 C 0.1782(3) 0.2227(3) 0.9602(7) 0.072(3) Uani 1 1 d . . .
C21 C 0.2125(3) 0.1965(3) 1.0181(7) 0.070(3) Uani 1 1 d . . .
C22 C 0.2466(3) 0.2243(3) 1.0809(7) 0.072(3) Uani 1 1 d . . .
C23 C 0.2834(3) 0.1974(3) 1.1437(8) 0.083(3) Uani 1 1 d . . .
C24 C 0.3172(3) 0.2219(3) 1.2032(10) 0.117(4) Uani 1 1 d . . .
C25 C 0.0706(4) 0.2500 1.1290(10) 0.069(3) Uani 1 2 d S . .
C26 C 0.0585(2) 0.2033(3) 1.0812(8) 0.056(2) Uani 1 1 d . . .
C27 C 0.0680(3) 0.1554(3) 1.1464(7) 0.074(3) Uani 1 1 d . . .
C28 C 0.0480(3) 0.1209(3) 1.0740(9) 0.082(3) Uani 1 1 d . . .
C29 C 0.0247(3) 0.1448(3) 0.9763(6) 0.048(2) Uani 1 1 d . . .
C30 C -0.0054(2) 0.1230(3) 0.8927(7) 0.051(2) Uani 1 1 d . . .
C31 C -0.0366(3) 0.1469(2) 0.8074(7) 0.0465(17) Uani 1 1 d . . .
C32 C -0.0763(3) 0.1234(3) 0.7572(7) 0.062(2) Uani 1 1 d . . .
C33 C -0.0975(2) 0.1575(3) 0.6905(7) 0.0508(19) Uani 1 1 d . . .
C34 C -0.0735(2) 0.2036(3) 0.7077(8) 0.0500(19) Uani 1 1 d . . .
C35 C -0.0877(3) 0.2500 0.6697(8) 0.047(3) Uani 1 2 d S . .
C36 C 0.0937(4) 0.1496(4) 1.2654(10) 0.122(4) Uani 1 1 d . . .
C37 C 0.1417(5) 0.1401(5) 1.2441(11) 0.205(6) Uani 1 1 d . . .
C38 C 0.0457(3) 0.0642(3) 1.1009(8) 0.085(3) Uani 1 1 d . . .
C39 C 0.0034(3) 0.0494(3) 1.1718(9) 0.120(4) Uani 1 1 d . . .
C40 C -0.0912(3) 0.0683(3) 0.7759(7) 0.076(2) Uani 1 1 d . . .
C41 C -0.1132(3) 0.0636(3) 0.8984(9) 0.098(3) Uani 1 1 d . . .
C42 C -0.1450(3) 0.1524(3) 0.6221(7) 0.071(2) Uani 1 1 d . . .
C43 C -0.1847(3) 0.1700(3) 0.7109(9) 0.100(3) Uani 1 1 d . . .

loop_
_atom_site_aniso_label
_atom_site_aniso_U_11
_atom_site_aniso_U_22
_atom_site_aniso_U_33
_atom_site_aniso_U_23
_atom_site_aniso_U_13
_atom_site_aniso_U_12
Yb1 0.0495(3) 0.0572(3) 0.0461(3) 0.000 -0.0021(3) 0.000
N1 0.021(4) 0.024(4) 0.013(4) 0.000 0.011(4) 0.000
N2 0.066(5) 0.057(5) 0.050(4) 0.004(3) -0.010(3) -0.008(4)
N3 0.044(4) 0.075(5) 0.050(4) 0.019(4) -0.004(4) 0.006(3)
N4 0.079(5) 0.056(5) 0.051(4) 0.004(4) -0.005(4) 0.001(4)
N5 0.055(6) 0.042(6) 0.047(6) 0.000 -0.003(4) 0.000
N6 0.050(4) 0.062(5) 0.032(3) 0.006(3) -0.002(3) 0.010(4)
N7 0.063(4) 0.051(4) 0.038(4) -0.004(3) 0.009(4) 0.003(4)
C1 0.057(5) 0.031(5) 0.052(5) -0.004(4) -0.001(4) -0.023(4)
C2 0.058(5) 0.041(5) 0.060(6) -0.015(4) 0.012(4) -0.008(4)
C3 0.047(4) 0.111(6) 0.021(4) -0.006(5) 0.007(5) -0.012(5)
C4 0.055(4) 0.052(5) 0.032(4) -0.004(4) 0.017(4) 0.000(3)
C5 0.026(4) 0.105(7) 0.047(5) -0.033(5) 0.008(4) -0.005(4)
C6 0.043(5) 0.108(8) 0.084(7) -0.012(5) 0.003(5) 0.001(5)
C7 0.068(6) 0.053(6) 0.046(5) 0.008(4) -0.021(4) 0.001(5)
C8 0.041(5) 0.057(6) 0.045(5) -0.008(4) 0.003(4) 0.003(4)
C9 0.068(6) 0.049(6) 0.069(6) -0.008(5) 0.010(5) -0.013(5)
C10 0.054(6) 0.058(6) 0.050(5) -0.004(5) 0.006(4) -0.014(5)
C11 0.075(6) 0.057(6) 0.095(7) 0.000(6) 0.023(5) 0.002(5)
C12 0.088(7) 0.063(7) 0.114(9) 0.017(6) 0.024(6) 0.004(6)
C13 0.093(7) 0.083(7) 0.095(8) -0.004(7) -0.004(7) -0.006(6)
C14 0.109(7) 0.067(7) 0.091(8) 0.007(5) 0.023(6) 0.012(6)
C15 0.061(5) 0.042(5) 0.098(7) -0.004(6) 0.003(6) -0.011(4)
C16 0.080(6) 0.051(6) 0.090(7) 0.000(5) -0.011(5) 0.000(5)
C17 0.066(6) 0.056(6) 0.071(6) -0.007(5) 0.006(5) 0.012(5)
C18 0.046(5) 0.053(6) 0.046(6) -0.005(4) -0.004(4) -0.004(4)
C19 0.036(5) 0.081(7) 0.048(5) 0.001(5) -0.021(4) 0.013(5)
C20 0.060(5) 0.093(7) 0.063(5) 0.021(4) -0.010(5) -0.008(5)
C21 0.044(5) 0.117(8) 0.049(5) 0.004(5) -0.020(4) 0.013(5)
C22 0.062(5) 0.082(7) 0.073(6) -0.023(4) -0.036(5) 0.015(4)
C23 0.048(5) 0.125(8) 0.076(7) 0.009(5) -0.017(5) 0.013(6)
C24 0.105(7) 0.156(10) 0.092(7) 0.004(6) -0.048(7) -0.007(6)
C25 0.067(8) 0.063(9) 0.077(9) 0.000 0.020(7) 0.000
C26 0.036(5) 0.071(6) 0.060(6) 0.023(5) -0.004(4) -0.004(5)
C27 0.115(7) 0.056(6) 0.051(6) 0.004(5) -0.028(5) -0.006(6)
C28 0.090(7) 0.063(7) 0.094(8) 0.013(6) -0.020(6) 0.008(6)
C29 0.054(5) 0.058(6) 0.031(5) 0.011(4) -0.003(4) 0.010(5)
C30 0.056(5) 0.052(5) 0.044(5) 0.002(4) -0.003(4) 0.012(4)
C31 0.067(5) 0.029(4) 0.044(4) 0.000(4) 0.003(5) 0.004(4)
C32 0.073(6) 0.062(6) 0.053(6) 0.000(4) 0.009(4) -0.020(5)
C33 0.050(5) 0.054(5) 0.048(5) -0.016(5) -0.015(5) -0.001(4)
C34 0.024(4) 0.063(6) 0.063(5) -0.002(5) -0.008(4) 0.013(4)
C35 0.044(6) 0.081(9) 0.015(6) 0.000 -0.010(5) 0.000
C36 0.102(8) 0.147(9) 0.118(10) -0.003(7) -0.043(7) 0.030(7)
C37 0.106(9) 0.376(19) 0.134(12) -0.005(11) -0.024(8) 0.064(11)
C38 0.094(7) 0.057(6) 0.105(7) 0.024(5) -0.020(6) -0.004(5)
C39 0.119(7) 0.102(8) 0.138(10) 0.050(7) 0.015(8) -0.010(6)
C40 0.088(6) 0.070(6) 0.068(7) 0.002(5) 0.001(5) -0.036(5)
C41 0.099(7) 0.076(7) 0.119(8) 0.021(6) 0.014(6) -0.005(6)
C42 0.065(6) 0.067(6) 0.082(6) 0.002(5) -0.027(5) -0.003(5)
C43 0.060(5) 0.146(8) 0.095(7) -0.021(7) -0.035(6) 0.028(5)

loop_
_atom_type_symbol
_atom_type_description
_atom_type_scat_dispersion_real
_atom_type_scat_dispersion_imag
_atom_type_scat_source
Yb Yb -0.3850 5.5486 'International Tables Vol C Tables 4.2.6.8 and 6.1.1.4'
N N 0.0061 0.0033 'International Tables Vol C Tables 4.2.6.8 and 6.1.1.4'
C C 0.0033 0.0016 'International Tables Vol C Tables 4.2.6.8 and 6.1.1.4'
H H 0.0000 0.0000 'International Tables Vol C Tables 4.2.6.8 and 6.1.1.4'

loop_
_geom_angle_atom_site_label_1
_geom_angle_atom_site_label_2
_geom_angle_atom_site_label_3
_geom_angle
_geom_angle_site_symmetry_1
_geom_angle_site_symmetry_3
_geom_angle_publ_flag
N7 Yb1 N7 74.5(3) . 7_565 ?
N7 Yb1 N6 118.08(18) . 7_565 ?
N7 Yb1 N6 74.9(2) 7_565 7_565 ?
N7 Yb1 N6 74.9(2) . . ?
N7 Yb1 N6 118.08(18) 7_565 . ?
N6 Yb1 N6 74.2(3) 7_565 . ?
N7 Yb1 N1 80.36(17) . . ?
N7 Yb1 N1 80.36(17) 7_565 . ?
N6 Yb1 N1 142.80(14) 7_565 . ?
N6 Yb1 N1 142.80(14) . . ?
N7 Yb1 N3 142.2(2) . 7_565 ?
N7 Yb1 N3 79.44(19) 7_565 7_565 ?
N6 Yb1 N3 79.8(2) 7_565 7_565 ?
N6 Yb1 N3 142.5(2) . 7_565 ?
N1 Yb1 N3 68.53(17) . 7_565 ?
N7 Yb1 N3 79.44(19) . . ?
N7 Yb1 N3 142.2(2) 7_565 . ?
N6 Yb1 N3 142.5(2) 7_565 . ?
N6 Yb1 N3 79.8(2) . . ?
N1 Yb1 N3 68.53(17) . . ?
N3 Yb1 N3 107.0(3) 7_565 . ?
N7 Yb1 N5 142.64(14) . . ?
N7 Yb1 N5 142.64(14) 7_565 . ?
N6 Yb1 N5 80.1(2) 7_565 . ?
N6 Yb1 N5 80.1(2) . . ?
N1 Yb1 N5 105.1(2) . . ?
N3 Yb1 N5 69.04(17) 7_565 . ?
N3 Yb1 N5 69.04(17) . . ?
C1 N1 C1 100.7(8) . 7_565 ?
C1 N1 Yb1 124.4(4) . . ?
C1 N1 Yb1 124.4(4) 7_565 . ?
C1 N2 C7 123.6(7) . . ?
C7 N3 C18 106.1(6) . . ?
C7 N3 Yb1 125.4(5) . . ?
C18 N3 Yb1 121.8(5) . . ?
C18 N4 C19 120.7(7) . . ?
C19 N5 C19 107.9(9) 7_565 . ?
C19 N5 Yb1 122.9(5) 7_565 . ?
C19 N5 Yb1 122.9(5) . . ?
C26 N6 C29 103.3(6) . . ?
C26 N6 Yb1 125.7(5) . . ?
C29 N6 Yb1 125.9(4) . . ?
C34 N7 C31 103.3(6) . . ?
C34 N7 Yb1 128.6(5) . . ?
C31 N7 Yb1 126.6(5) . . ?
N2 C1 N1 124.9(7) . . ?
N2 C1 C2 119.2(6) . . ?
N1 C1 C2 115.4(6) . . ?
C3 C2 C2 123.5(4) . 7_565 ?
C3 C2 C1 132.0(6) . . ?
C2 C2 C1 104.3(4) 7_565 . ?
C2 C3 C4 114.8(6) . . ?
C4 C4 C5 122.2(4) 7_565 . ?
C4 C4 C3 121.6(3) 7_565 . ?
C5 C4 C3 116.1(6) . . ?
C6 C5 C4 118.4(7) . . ?
C5 C6 C6 119.3(4) . 7_565 ?
N3 C7 N2 124.7(7) . . ?
N3 C7 C8 114.8(7) . . ?
N2 C7 C8 120.4(7) . . ?
C9 C8 C17 123.9(8) . . ?
C9 C8 C7 134.5(8) . . ?
C17 C8 C7 101.5(7) . . ?
C8 C9 C10 116.9(8) . . ?
C9 C10 C15 122.0(8) . . ?
C9 C10 C11 119.1(8) . . ?
C15 C10 C11 118.8(8) . . ?
C12 C11 C10 117.0(8) . . ?
C13 C12 C11 124.5(9) . . ?
C14 C13 C12 118.7(9) . . ?
C13 C14 C15 118.7(9) . . ?
C10 C15 C16 121.9(8) . . ?
C10 C15 C14 122.0(8) . . ?
C16 C15 C14 116.1(9) . . ?
C17 C16 C15 114.7(8) . . ?
C16 C17 C8 120.5(8) . . ?
C16 C17 C18 129.6(8) . . ?
C8 C17 C18 109.6(7) . . ?
N4 C18 N3 128.8(7) . . ?
N4 C18 C17 123.3(8) . . ?
N3 C18 C17 107.6(7) . . ?
N5 C19 N4 129.9(7) . . ?
N5 C19 C20 112.5(8) . . ?
N4 C19 C20 117.5(7) . . ?
C21 C20 C20 121.0(5) . 7_565 ?
C21 C20 C19 135.4(8) . . ?
C20 C20 C19 103.6(5) 7_565 . ?
C20 C21 C22 117.0(8) . . ?
C22 C22 C21 121.9(5) 7_565 . ?
C22 C22 C23 119.9(5) 7_565 . ?
C21 C22 C23 118.2(7) . . ?
C24 C23 C22 120.7(9) . . ?
C23 C24 C24 119.4(5) . 7_565 ?
C26 C25 C26 127.0(11) . 7_565 ?
N6 C26 C25 124.5(8) . . ?
N6 C26 C27 111.8(7) . . ?
C25 C26 C27 123.3(8) . . ?
C28 C27 C26 103.8(8) . . ?
C28 C27 C36 130.2(9) . . ?
C26 C27 C36 126.0(8) . . ?
C27 C28 C29 109.3(8) . . ?
C27 C28 C38 125.8(8) . . ?
C29 C28 C38 124.5(8) . . ?
C30 C29 N6 121.4(7) . . ?
C30 C29 C28 126.9(8) . . ?
N6 C29 C28 111.6(7) . . ?
C29 C30 C31 128.5(7) . . ?
N7 C31 C32 112.2(7) . . ?
N7 C31 C30 123.8(7) . . ?
C32 C31 C30 123.5(7) . . ?
C33 C32 C31 106.0(7) . . ?
C33 C32 C40 127.2(8) . . ?
C31 C32 C40 126.7(8) . . ?
C32 C33 C34 107.8(7) . . ?
C32 C33 C42 127.3(7) . . ?
C34 C33 C42 124.2(7) . . ?
N7 C34 C35 122.5(8) . . ?
N7 C34 C33 110.4(6) . . ?
C35 C34 C33 126.9(7) . . ?
C34 C35 C34 130.0(9) 7_565 . ?
C37 C36 C27 110.9(10) . . ?
C39 C38 C28 113.2(7) . . ?
C41 C40 C32 108.4(6) . . ?
C33 C42 C43 108.5(6) . . ?

loop_
_geom_bond_atom_site_label_1
_geom_bond_atom_site_label_2
_geom_bond_distance
_geom_bond_site_symmetry_2
_geom_bond_publ_flag
Yb1 N7 2.375(6) . ?
Yb1 N7 2.375(6) 7_565 ?
Yb1 N6 2.389(5) 7_565 ?
Yb1 N6 2.389(5) . ?
Yb1 N1 2.390(6) . ?
Yb1 N3 2.440(6) 7_565 ?
Yb1 N3 2.440(6) . ?
Yb1 N5 2.458(8) . ?
N1 C1 1.383(7) . ?
N1 C1 1.383(7) 7_565 ?
N2 C1 1.346(8) . ?
N2 C7 1.380(8) . ?
N3 C7 1.358(8) . ?
N3 C18 1.398(8) . ?
N4 C18 1.300(8) . ?
N4 C19 1.361(8) . ?
N5 C19 1.332(8) 7_565 ?
N5 C19 1.332(8) . ?
N6 C26 1.370(8) . ?
N6 C29 1.399(8) . ?
N7 C34 1.367(8) . ?
N7 C31 1.370(6) . ?
C1 C2 1.461(10) . ?
C2 C3 1.351(8) . ?
C2 C2 1.411(11) 7_565 ?
C3 C4 1.496(9) . ?
C4 C4 1.331(10) 7_565 ?
C4 C5 1.431(8) . ?
C5 C6 1.413(10) . ?
C6 C6 1.472(15) 7_565 ?
C7 C8 1.433(9) . ?
C8 C9 1.350(9) . ?
C8 C17 1.428(8) . ?
C9 C10 1.402(9) . ?
C10 C15 1.402(10) . ?
C10 C11 1.448(10) . ?
C11 C12 1.410(10) . ?
C12 C13 1.405(11) . ?
C13 C14 1.387(10) . ?
C14 C15 1.457(9) . ?
C15 C16 1.442(9) . ?
C16 C17 1.424(9) . ?
C17 C18 1.444(8) . ?
C19 C20 1.471(10) . ?
C20 C21 1.365(9) . ?
C20 C20 1.463(14) 7_565 ?
C21 C22 1.406(9) . ?
C22 C22 1.381(14) 7_565 ?
C22 C23 1.451(9) . ?
C23 C24 1.341(10) . ?
C24 C24 1.509(16) 7_565 ?
C25 C26 1.400(9) . ?
C25 C26 1.400(9) 7_565 ?
C26 C27 1.493(9) . ?
C27 C28 1.343(10) . ?
C27 C36 1.496(11) . ?
C28 C29 1.410(9) . ?
C28 C38 1.551(10) . ?
C29 C30 1.384(9) . ?
C30 C31 1.440(9) . ?
C31 C32 1.412(9) . ?
C32 C33 1.318(8) . ?
C32 C40 1.553(9) . ?
C33 C34 1.427(8) . ?
C33 C42 1.559(9) . ?
C34 C35 1.375(7) . ?
C35 C34 1.375(7) 7_565 ?
C36 C37 1.422(12) . ?
C38 C39 1.493(10) . ?
C40 C41 1.478(10) . ?
C42 C43 1.567(11) . ?
